data_7247136
loop_
_publ_author_name
'Palica, Katarzyna'
'Deufel, Fritz'
'Skagseth, Susann'
'Di Santo-Meztler, Paula'
'Thoma, Johannes'
'Andersson Rasmussen, Anna'
'Valkonen, Arto'
'Sunnerhagen, Per'
'Leiros, Hanna-Kirsti S.'
'Andersson, Hanna'
'Erdelyi, Mate'

_publ_section_title
;
 \a-Aminophosphonate inhibitors of metallo-\b-lactamases NDM-1 and VIM-2
;
_journal_name_full 'RSC Medicinal Chemistry'
_journal_paper_doi 10.1039/D3MD00286A
_journal_year 2023
_chemical_formula_moiety 'C24 H39 N2 O6 P S'
_chemical_formula_sum 'C24 H39 N2 O6 P S'
_chemical_formula_weight 514.60
_space_group_crystal_system monoclinic
_space_group_IT_number 14
_space_group_name_Hall '-P 2ybc'
_space_group_name_H-M_alt 'P 1 21/c 1'
_atom_sites_solution_hydrogens mixed
_audit_creation_method SHELXL-2018/3
_audit_update_record
;
2022-08-26 deposited with the CCDC.	2023-08-01 downloaded from the CCDC.
;
_cell_angle_alpha 90
_cell_angle_beta 91.2810(10)
_cell_angle_gamma 90
_cell_formula_units_Z 8
_cell_length_a 18.2265(2)
_cell_length_b 14.9162(2)
_cell_length_c 19.3281(2)
_cell_measurement_reflns_used 9628
_cell_measurement_temperature 120(2)
_cell_measurement_theta_max 73.1480
_cell_measurement_theta_min 3.7240
_cell_volume 5253.42(11)
_computing_cell_refinement 'CrysAlisPro 1.171.40.67a (Rigaku OD, 2019)'
_computing_data_collection 'CrysAlisPro 1.171.40.67a (Rigaku OD, 2019)'
_computing_data_reduction 'CrysAlisPro 1.171.40.67a (Rigaku OD, 2019)'
_computing_molecular_graphics SHELXL-2018/3
_computing_publication_material SHELXL-2018/3
_computing_structure_refinement 'SHELXL-2018/3 (Sheldrick, 2018)'
_computing_structure_solution 'SHELXT (Sheldrick, 2015)'
_diffrn_ambient_temperature 120(2)
_diffrn_detector_area_resol_mean 5.1977
_diffrn_measured_fraction_theta_full 0.981
_diffrn_measured_fraction_theta_max 0.952
_diffrn_measurement_device_type 'SuperNova, Dual, Cu at home/near, Atlas'
_diffrn_measurement_method '\w scans'
_diffrn_radiation_type CuK\a
_diffrn_radiation_wavelength 1.54184
_diffrn_reflns_av_R_equivalents 0.0479
_diffrn_reflns_av_unetI/netI 0.0530
_diffrn_reflns_Laue_measured_fraction_full 0.981
_diffrn_reflns_Laue_measured_fraction_max 0.952
_diffrn_reflns_limit_h_max 11
_diffrn_reflns_limit_h_min -22
_diffrn_reflns_limit_k_max 18
_diffrn_reflns_limit_k_min -17
_diffrn_reflns_limit_l_max 23
_diffrn_reflns_limit_l_min -23
_diffrn_reflns_number 20416
_diffrn_reflns_point_group_measured_fraction_full 0.981
_diffrn_reflns_point_group_measured_fraction_max 0.952
_diffrn_reflns_theta_full 67.684
_diffrn_reflns_theta_max 73.383
_diffrn_reflns_theta_min 3.744
_diffrn_source 'micro-focus sealed X-ray tube'
_exptl_absorpt_coefficient_mu 2.011
_exptl_absorpt_correction_T_max 0.924
_exptl_absorpt_correction_T_min 0.682
_exptl_absorpt_correction_type analytical
_exptl_absorpt_process_details
;
CrysAlisPro 1.171.40.67a (Rigaku Oxford Diffraction, 2019)
Analytical numeric absorption correction using a multifaceted crystal
model based on expressions derived by R.C. Clark & J.S. Reid.
(Clark, R. C. & Reid, J. S. (1995). Acta Cryst. A51, 887-897)
Empirical absorption correction using spherical harmonics,
 implemented in SCALE3 ABSPACK scaling algorithm.
;
_exptl_crystal_colour colourless
_exptl_crystal_density_diffrn 1.301
_exptl_crystal_description needle
_exptl_crystal_F_000 2208
_exptl_crystal_size_max 0.300
_exptl_crystal_size_mid 0.050
_exptl_crystal_size_min 0.050
_refine_diff_density_max 0.702
_refine_diff_density_min -0.841
_refine_diff_density_rms 0.063
_refine_ls_extinction_method none
_refine_ls_goodness_of_fit_ref 1.029
_refine_ls_hydrogen_treatment mixed
_refine_ls_matrix_type full
_refine_ls_number_parameters 647
_refine_ls_number_reflns 10055
_refine_ls_number_restraints 69
_refine_ls_restrained_S_all 1.027
_refine_ls_R_factor_all 0.0537
_refine_ls_R_factor_gt 0.0447
_refine_ls_shift/su_max 0.001
_refine_ls_shift/su_mean 0.000
_refine_ls_structure_factor_coef Fsqd
_refine_ls_weighting_details 'w=1/[\s^2^(Fo^2^)+(0.0573P)^2^+2.5936P] where P=(Fo^2^+2Fc^2^)/3'
_refine_ls_weighting_scheme calc
_refine_ls_wR_factor_gt 0.1110
_refine_ls_wR_factor_ref 0.1191
_reflns_Friedel_coverage 0.000
_reflns_number_gt 8632
_reflns_number_total 10055
_reflns_threshold_expression 'I > 2\s(I)'
_cod_data_source_file d3md00286a2.cif
_cod_data_source_block 4d-2
_cod_original_sg_symbol_H-M 'P 21/c'
_cod_database_code 7247136
_shelx_shelxl_version_number 2018/3
_shelx_space_group_comment
;
The symmetry employed for this shelxl refinement is uniquely defined
by the following loop, which should always be used as a source of
symmetry information in preference to the above space-group names.
They are only intended as comments.
;
_shelx_estimated_absorpt_t_min 0.584
_shelx_estimated_absorpt_t_max 0.906

loop_
_space_group_symop_operation_xyz
'x, y, z'
'-x, y+1/2, -z+1/2'
'-x, -y, -z'
'x, -y-1/2, z-1/2'

loop_
_atom_site_label
_atom_site_type_symbol
_atom_site_fract_x
_atom_site_fract_y
_atom_site_fract_z
_atom_site_U_iso_or_equiv
_atom_site_adp_type
_atom_site_occupancy
_atom_site_site_symmetry_order
_atom_site_calc_flag
_atom_site_refinement_flags_posn
_atom_site_refinement_flags_adp
_atom_site_refinement_flags_occupancy
_atom_site_disorder_assembly
_atom_site_disorder_group
S12 S 0.20881(3) 0.92387(4) 0.20462(3) 0.02829(12) Uani 1 1 d . . . . .
P1 P 0.15461(3) 0.52778(4) 0.31726(3) 0.02528(13) Uani 1 1 d . . . . .
O1 O 0.20714(8) 0.45598(10) 0.33393(9) 0.0292(3) Uani 1 1 d . . . . .
O10 O 0.12896(8) 0.79633(11) 0.29116(8) 0.0290(3) Uani 1 1 d . . . . .
O1A O 0.14606(8) 0.53846(12) 0.23686(9) 0.0345(4) Uani 1 1 d . . . . .
O1B O 0.07674(14) 0.51226(18) 0.35226(14) 0.0232(5) Uani 0.8 1 d . U P A 1
O1E O 0.0688(6) 0.5219(7) 0.3225(6) 0.0231(18) Uani 0.2 1 d . U P A 2
O4C O 0.29988(8) 0.84994(11) 0.47269(9) 0.0319(3) Uani 1 1 d . . . . .
O5C O 0.34717(7) 0.73272(10) 0.41333(8) 0.0266(3) Uani 1 1 d . . . . .
N4 N 0.23078(9) 0.72628(12) 0.44855(9) 0.0208(3) Uani 1 1 d . . . . .
N9 N 0.21753(9) 0.68981(11) 0.29958(8) 0.0197(3) Uani 1 1 d D . . . .
H9 H 0.2610(10) 0.6690(17) 0.2882(13) 0.024 Uiso 1 1 d D U . . .
C2 C 0.17835(10) 0.63885(13) 0.35097(10) 0.0186(4) Uani 1 1 d . . . . .
H2 H 0.131400 0.671143 0.359790 0.022 Uiso 1 1 calc R U . . .
C3 C 0.22272(10) 0.63551(13) 0.42021(10) 0.0194(4) Uani 1 1 d . . . . .
H3 H 0.272882 0.612370 0.410226 0.023 Uiso 1 1 calc R U . . .
C5 C 0.16556(11) 0.76728(14) 0.47824(10) 0.0236(4) Uani 1 1 d . . . . .
H5A H 0.128382 0.778137 0.441060 0.028 Uiso 1 1 calc R U . . .
H5B H 0.178980 0.825855 0.499027 0.028 Uiso 1 1 calc R U . . .
C6 C 0.13295(12) 0.70736(17) 0.53326(11) 0.0307(5) Uani 1 1 d . . . . .
H6A H 0.086135 0.733402 0.548741 0.037 Uiso 1 1 calc R U . . .
H6B H 0.167051 0.704113 0.573777 0.037 Uiso 1 1 calc R U . . .
C7 C 0.11925(12) 0.61355(16) 0.50507(12) 0.0301(5) Uani 1 1 d . . . . .
H7A H 0.080848 0.615690 0.468064 0.036 Uiso 1 1 calc R U . . .
H7B H 0.101703 0.574198 0.542483 0.036 Uiso 1 1 calc R U . . .
C8 C 0.19002(11) 0.57557(15) 0.47614(11) 0.0265(4) Uani 1 1 d . . . . .
H8A H 0.179916 0.515525 0.456304 0.032 Uiso 1 1 calc R U . . .
H8B H 0.226509 0.568249 0.514441 0.032 Uiso 1 1 calc R U . . .
C10 C 0.18900(10) 0.76648(13) 0.27374(10) 0.0197(4) Uani 1 1 d . . . . .
C11 C 0.23454(11) 0.81532(14) 0.22394(10) 0.0217(4) Uani 1 1 d . . . . .
C13 C 0.28651(12) 0.94103(15) 0.15738(10) 0.0260(4) Uani 1 1 d . . . . .
C14 C 0.30545(14) 1.03042(16) 0.12620(11) 0.0334(5) Uani 1 1 d . . . . .
H14A H 0.296229 1.078957 0.159844 0.040 Uiso 1 1 calc R U . . .
H14B H 0.274425 1.041338 0.084345 0.040 Uiso 1 1 calc R U . . .
C15 C 0.38646(15) 1.0299(2) 0.10713(13) 0.0458(7) Uani 1 1 d . . . . .
H15A H 0.396852 1.082467 0.077619 0.055 Uiso 1 1 calc R U . . .
H15B H 0.417347 1.034716 0.149756 0.055 Uiso 1 1 calc R U . . .
C16 C 0.40570(14) 0.9447(2) 0.06885(15) 0.0494(8) Uani 1 1 d . . . . .
H16A H 0.456418 0.949210 0.051885 0.059 Uiso 1 1 calc R U . . .
H16B H 0.372154 0.937493 0.028233 0.059 Uiso 1 1 calc R U . . .
C17 C 0.39953(14) 0.8626(2) 0.11604(15) 0.0513(8) Uani 1 1 d . . . . .
H17A H 0.401235 0.807207 0.087866 0.062 Uiso 1 1 calc R U . . .
H17B H 0.441503 0.861438 0.149440 0.062 Uiso 1 1 calc R U . . .
C18 C 0.32852(12) 0.86560(17) 0.15478(11) 0.0297(5) Uani 1 1 d . . . . .
C19 C 0.29927(12) 0.79250(17) 0.19301(11) 0.0294(5) Uani 1 1 d . . . . .
H19 H 0.321687 0.735144 0.196664 0.035 Uiso 1 1 calc R U . . .
C2A C 0.08673(14) 0.5846(2) 0.20243(15) 0.0426(6) Uani 1 1 d . . . . .
H2A H 0.084727 0.647783 0.217860 0.051 Uiso 1 1 calc R U . . .
H2B H 0.039362 0.555445 0.212599 0.051 Uiso 1 1 calc R U . . .
C3A C 0.10167(17) 0.5796(3) 0.12586(17) 0.0562(8) Uani 1 1 d . . . . .
H3A H 0.062369 0.610407 0.099866 0.084 Uiso 1 1 calc R U . . .
H3B H 0.148729 0.608565 0.116676 0.084 Uiso 1 1 calc R U . . .
H3C H 0.103595 0.516695 0.111442 0.084 Uiso 1 1 calc R U . . .
C2B C 0.04880(15) 0.4224(2) 0.36520(16) 0.0297(6) Uani 0.8 1 d D U P A 1
H2C H 0.015237 0.424265 0.404738 0.036 Uiso 0.8 1 calc R U P A 1
H2D H 0.090262 0.382274 0.377839 0.036 Uiso 0.8 1 calc R U P A 1
C3B C 0.0089(2) 0.3854(3) 0.3034(2) 0.0508(10) Uani 0.8 1 d D U P A 1
H3D H -0.009091 0.325081 0.313851 0.076 Uiso 0.8 1 calc R U P A 1
H3E H -0.032735 0.424359 0.291249 0.076 Uiso 0.8 1 calc R U P A 1
H3F H 0.042242 0.382395 0.264366 0.076 Uiso 0.8 1 calc R U P A 1
C2E C 0.0262(6) 0.4451(8) 0.2918(6) 0.0325(19) Uani 0.2 1 d D U P A 2
H2E H -0.022732 0.465922 0.275520 0.039 Uiso 0.2 1 calc R U P A 2
H2F H 0.052396 0.420184 0.251840 0.039 Uiso 0.2 1 calc R U P A 2
C3E C 0.0184(9) 0.3770(10) 0.3445(9) 0.045(3) Uani 0.2 1 d D U P A 2
H3G H -0.009339 0.326211 0.325268 0.067 Uiso 0.2 1 calc R U P A 2
H3H H 0.067136 0.356532 0.360194 0.067 Uiso 0.2 1 calc R U P A 2
H3I H -0.007745 0.402119 0.383796 0.067 Uiso 0.2 1 calc R U P A 2
C4C C 0.29338(11) 0.77585(14) 0.44669(10) 0.0216(4) Uani 1 1 d . . . . .
C6C C 0.41678(11) 0.77968(15) 0.40000(12) 0.0269(4) Uani 1 1 d . . . . .
C7C C 0.45733(13) 0.7982(2) 0.46783(14) 0.0415(6) Uani 1 1 d . . . . .
H7C H 0.503445 0.829370 0.458640 0.062 Uiso 1 1 calc R U . . .
H7D H 0.426829 0.835857 0.497189 0.062 Uiso 1 1 calc R U . . .
H7E H 0.467943 0.741432 0.491502 0.062 Uiso 1 1 calc R U . . .
C8C C 0.45638(14) 0.7130(2) 0.35551(19) 0.0517(8) Uani 1 1 d . . . . .
H8C H 0.504274 0.737409 0.343211 0.077 Uiso 1 1 calc R U . . .
H8D H 0.463387 0.656869 0.381161 0.077 Uiso 1 1 calc R U . . .
H8E H 0.427185 0.701428 0.313255 0.077 Uiso 1 1 calc R U . . .
C9C C 0.40238(14) 0.86496(19) 0.35927(14) 0.0408(6) Uani 1 1 d . . . . .
H9C1 H 0.449019 0.895314 0.350840 0.061 Uiso 1 1 calc R U . . .
H9C2 H 0.378247 0.850077 0.314925 0.061 Uiso 1 1 calc R U . . .
H9C3 H 0.370565 0.904609 0.385700 0.061 Uiso 1 1 calc R U . . .
S31 S 0.28070(3) 0.09189(3) 0.31289(2) 0.02053(11) Uani 1 1 d . . . . .
P20 P 0.38523(2) 0.49437(3) 0.24521(2) 0.01620(11) Uani 1 1 d . . . . .
O20 O 0.33987(7) 0.57487(9) 0.25585(7) 0.0217(3) Uani 1 1 d . . . . .
O29 O 0.36816(8) 0.21889(10) 0.23064(7) 0.0235(3) Uani 1 1 d . . . . .
O20A O 0.42183(7) 0.45591(10) 0.31395(7) 0.0209(3) Uani 1 1 d . . . . .
O20B O 0.45260(7) 0.50499(10) 0.19676(7) 0.0217(3) Uani 1 1 d . . . . .
O24C O 0.16618(7) 0.23785(10) 0.10508(7) 0.0219(3) Uani 1 1 d . . . . .
O23C O 0.14883(7) 0.35375(10) 0.17917(8) 0.0262(3) Uani 1 1 d . . . . .
N23 N 0.25103(8) 0.34689(11) 0.11343(8) 0.0186(3) Uani 1 1 d . . . . .
N28 N 0.30295(8) 0.34507(11) 0.25445(8) 0.0169(3) Uani 1 1 d D . . . .
H28 H 0.2631(11) 0.3684(16) 0.2750(12) 0.020 Uiso 1 1 d D U . . .
C21 C 0.33858(10) 0.40006(12) 0.20282(9) 0.0159(3) Uani 1 1 d . . . . .
H21 H 0.376710 0.362411 0.180380 0.019 Uiso 1 1 calc R U . . .
C22 C 0.28166(10) 0.42818(13) 0.14611(9) 0.0167(3) Uani 1 1 d . . . . .
H22 H 0.240766 0.460327 0.169228 0.020 Uiso 1 1 calc R U . . .
C24 C 0.29903(10) 0.29666(14) 0.06744(10) 0.0212(4) Uani 1 1 d . . . . .
H24A H 0.270937 0.247308 0.045136 0.025 Uiso 1 1 calc R U . . .
H24B H 0.339998 0.269933 0.094879 0.025 Uiso 1 1 calc R U . . .
C25 C 0.32978(11) 0.35814(15) 0.01184(10) 0.0244(4) Uani 1 1 d . . . . .
H25A H 0.289627 0.376175 -0.020575 0.029 Uiso 1 1 calc R U . . .
H25B H 0.366724 0.324925 -0.014839 0.029 Uiso 1 1 calc R U . . .
C26 C 0.36535(11) 0.44213(15) 0.04343(10) 0.0241(4) Uani 1 1 d . . . . .
H26A H 0.409880 0.425028 0.070576 0.029 Uiso 1 1 calc R U . . .
H26B H 0.380263 0.483160 0.006022 0.029 Uiso 1 1 calc R U . . .
C27 C 0.31158(11) 0.48995(14) 0.09033(10) 0.0213(4) Uani 1 1 d . . . . .
H27A H 0.270137 0.513566 0.061810 0.026 Uiso 1 1 calc R U . . .
H27B H 0.336643 0.541521 0.112800 0.026 Uiso 1 1 calc R U . . .
C29 C 0.31814(10) 0.25691(13) 0.26114(9) 0.0177(4) Uani 1 1 d . . . . .
C30 C 0.26995(10) 0.20667(13) 0.30784(9) 0.0174(4) Uani 1 1 d . . . . .
C32 C 0.20591(10) 0.08137(13) 0.36504(9) 0.0198(4) Uani 1 1 d . . . . .
C33 C 0.18017(12) -0.00729(14) 0.39255(11) 0.0251(4) Uani 1 1 d . . . . .
H33A H 0.213901 -0.027855 0.430149 0.030 Uiso 1 1 calc R U . . .
H33B H 0.180199 -0.052695 0.355197 0.030 Uiso 1 1 calc R U . . .
C34 C 0.10256(12) 0.00296(15) 0.42019(12) 0.0289(4) Uani 1 1 d . . . . .
H34A H 0.067050 0.008100 0.380878 0.035 Uiso 1 1 calc R U . . .
H34B H 0.089757 -0.051009 0.447188 0.035 Uiso 1 1 calc R U . . .
C35 C 0.09708(13) 0.08584(16) 0.46608(12) 0.0301(5) Uani 1 1 d . . . . .
H35A H 0.134237 0.081981 0.504114 0.036 Uiso 1 1 calc R U . . .
H35B H 0.047985 0.087817 0.486915 0.036 Uiso 1 1 calc R U . . .
C36 C 0.10934(12) 0.17172(15) 0.42465(12) 0.0290(4) Uani 1 1 d . . . . .
H36A H 0.065132 0.184642 0.395666 0.035 Uiso 1 1 calc R U . . .
H36B H 0.117078 0.222588 0.456892 0.035 Uiso 1 1 calc R U . . .
C37 C 0.17510(10) 0.16268(14) 0.37894(10) 0.0203(4) Uani 1 1 d . . . . .
C38 C 0.21165(10) 0.23489(14) 0.34608(10) 0.0203(4) Uani 1 1 d . . . . .
H38 H 0.197316 0.295864 0.350138 0.024 Uiso 1 1 calc R U . . .
C21A C 0.38498(12) 0.46205(15) 0.37997(10) 0.0275(4) Uani 1 1 d . . . . .
H21A H 0.333093 0.479587 0.371960 0.033 Uiso 1 1 calc R U . . .
H21B H 0.408954 0.508571 0.409178 0.033 Uiso 1 1 calc R U . . .
C22A C 0.38845(13) 0.37334(16) 0.41646(11) 0.0316(5) Uani 1 1 d . . . . .
H22A H 0.363591 0.377952 0.460760 0.047 Uiso 1 1 calc R U . . .
H22B H 0.364161 0.327595 0.387663 0.047 Uiso 1 1 calc R U . . .
H22C H 0.439865 0.356519 0.424804 0.047 Uiso 1 1 calc R U . . .
C21B C 0.50696(11) 0.57598(16) 0.20638(11) 0.0286(5) Uani 1 1 d . . . . .
H21C H 0.555181 0.549699 0.219464 0.034 Uiso 1 1 calc R U . . .
H21D H 0.491946 0.616787 0.243903 0.034 Uiso 1 1 calc R U . . .
C22B C 0.51264(18) 0.6265(2) 0.14056(18) 0.0614(10) Uani 1 1 d . . . . .
H22D H 0.549018 0.674460 0.146313 0.092 Uiso 1 1 calc R U . . .
H22E H 0.527842 0.585764 0.103776 0.092 Uiso 1 1 calc R U . . .
H22F H 0.464806 0.652642 0.128138 0.092 Uiso 1 1 calc R U . . .
C23C C 0.18536(10) 0.31555(13) 0.13624(10) 0.0190(4) Uani 1 1 d . . . . .
C25C C 0.09715(10) 0.19373(14) 0.12434(11) 0.0227(4) Uani 1 1 d . . . . .
C27C C 0.09701(12) 0.11090(16) 0.07826(13) 0.0308(5) Uani 1 1 d . . . . .
H27C H 0.052825 0.075406 0.086542 0.046 Uiso 1 1 calc R U . . .
H27D H 0.097483 0.129357 0.029609 0.046 Uiso 1 1 calc R U . . .
H27E H 0.140645 0.074652 0.088977 0.046 Uiso 1 1 calc R U . . .
C26C C 0.03144(11) 0.25244(15) 0.10691(12) 0.0274(4) Uani 1 1 d . . . . .
H26C H -0.013606 0.221642 0.120189 0.041 Uiso 1 1 calc R U . . .
H26D H 0.035801 0.309195 0.132213 0.041 Uiso 1 1 calc R U . . .
H26E H 0.029628 0.264461 0.057051 0.041 Uiso 1 1 calc R U . . .
C28C C 0.10010(12) 0.16629(17) 0.20014(12) 0.0319(5) Uani 1 1 d . . . . .
H28A H 0.053877 0.137128 0.212031 0.048 Uiso 1 1 calc R U . . .
H28B H 0.140872 0.124449 0.208115 0.048 Uiso 1 1 calc R U . . .
H28C H 0.107447 0.219598 0.229102 0.048 Uiso 1 1 calc R U . . .

loop_
_atom_site_aniso_label
_atom_site_aniso_U_11
_atom_site_aniso_U_22
_atom_site_aniso_U_33
_atom_site_aniso_U_23
_atom_site_aniso_U_13
_atom_site_aniso_U_12
S12 0.0331(3) 0.0243(3) 0.0279(2) 0.00023(19) 0.0094(2) -0.0024(2)
P1 0.0137(2) 0.0227(3) 0.0397(3) -0.0095(2) 0.0057(2) -0.00217(18)
O1 0.0223(7) 0.0231(7) 0.0428(9) -0.0061(6) 0.0116(6) -0.0021(6)
O10 0.0218(7) 0.0301(8) 0.0355(8) 0.0055(6) 0.0086(6) 0.0057(6)
O1A 0.0242(8) 0.0410(9) 0.0379(9) -0.0170(7) -0.0067(6) 0.0076(7)
O1B 0.0150(10) 0.0255(11) 0.0293(12) -0.0037(11) 0.0049(10) -0.0018(7)
O1E 0.013(3) 0.019(3) 0.037(4) -0.009(4) 0.006(4) -0.004(3)
O4C 0.0261(8) 0.0312(8) 0.0383(8) -0.0114(7) 0.0005(6) -0.0035(6)
O5C 0.0145(6) 0.0285(8) 0.0369(8) -0.0066(6) 0.0044(6) -0.0048(5)
N4 0.0151(7) 0.0253(8) 0.0221(8) -0.0020(7) 0.0016(6) 0.0006(6)
N9 0.0146(7) 0.0243(8) 0.0204(7) 0.0001(6) 0.0049(6) 0.0005(6)
C2 0.0126(8) 0.0208(9) 0.0227(9) 0.0000(7) 0.0033(7) -0.0003(7)
C3 0.0139(8) 0.0206(9) 0.0236(9) 0.0026(7) 0.0014(7) 0.0022(7)
C5 0.0204(9) 0.0281(10) 0.0225(9) -0.0016(8) 0.0039(7) 0.0035(8)
C6 0.0274(11) 0.0415(13) 0.0237(10) 0.0044(9) 0.0098(8) 0.0066(9)
C7 0.0250(10) 0.0329(11) 0.0330(11) 0.0120(9) 0.0108(9) 0.0028(9)
C8 0.0224(10) 0.0278(10) 0.0294(10) 0.0111(9) 0.0046(8) 0.0049(8)
C10 0.0174(9) 0.0238(9) 0.0179(8) -0.0025(7) -0.0007(7) -0.0005(7)
C11 0.0196(9) 0.0279(10) 0.0175(8) -0.0014(8) -0.0005(7) -0.0024(8)
C13 0.0297(11) 0.0328(11) 0.0153(8) -0.0021(8) 0.0004(7) -0.0097(9)
C14 0.0438(13) 0.0340(12) 0.0225(10) -0.0013(9) 0.0024(9) -0.0164(10)
C15 0.0396(14) 0.0705(19) 0.0269(11) 0.0169(12) -0.0106(10) -0.0310(13)
C16 0.0241(12) 0.082(2) 0.0422(14) 0.0320(15) 0.0100(10) 0.0018(12)
C17 0.0284(13) 0.080(2) 0.0457(15) 0.0331(15) 0.0147(11) 0.0101(13)
C18 0.0230(10) 0.0475(13) 0.0187(9) 0.0093(9) 0.0003(8) -0.0031(9)
C19 0.0238(10) 0.0431(13) 0.0212(9) 0.0101(9) -0.0002(8) -0.0005(9)
C2A 0.0304(12) 0.0498(15) 0.0469(14) -0.0152(12) -0.0150(11) 0.0112(11)
C3A 0.0413(15) 0.078(2) 0.0503(16) 0.0271(16) 0.0096(13) 0.0188(15)
C2B 0.0196(12) 0.0258(13) 0.0441(15) -0.0024(12) 0.0086(11) -0.0054(11)
C3B 0.045(2) 0.049(2) 0.059(2) -0.019(2) 0.0074(20) -0.0234(17)
C2E 0.025(4) 0.027(4) 0.046(4) -0.007(4) 0.007(4) -0.001(4)
C3E 0.038(6) 0.038(7) 0.059(8) -0.007(7) 0.013(7) -0.008(6)
C4C 0.0188(9) 0.0264(10) 0.0194(8) -0.0005(8) -0.0022(7) 0.0009(7)
C6C 0.0147(9) 0.0340(11) 0.0321(10) -0.0032(9) 0.0012(8) -0.0092(8)
C7C 0.0235(11) 0.0605(17) 0.0401(13) 0.0083(12) -0.0103(10) -0.0125(11)
C8C 0.0227(12) 0.0498(16) 0.083(2) -0.0255(15) 0.0205(13) -0.0123(11)
C9C 0.0349(13) 0.0504(15) 0.0370(12) 0.0120(11) -0.0001(10) -0.0090(11)
S31 0.0194(2) 0.0208(2) 0.0215(2) 0.00122(17) 0.00256(17) 0.00108(16)
P20 0.0109(2) 0.0211(2) 0.0167(2) -0.00090(17) 0.00022(16) -0.00179(16)
O20 0.0171(6) 0.0227(7) 0.0252(7) -0.0009(5) 0.0004(5) -0.0001(5)
O29 0.0195(7) 0.0253(7) 0.0261(7) 0.0008(6) 0.0060(5) 0.0045(5)
O20A 0.0151(6) 0.0304(7) 0.0171(6) -0.0014(5) 0.0000(5) -0.0005(5)
O20B 0.0153(6) 0.0284(7) 0.0217(6) -0.0035(5) 0.0040(5) -0.0056(5)
O24C 0.0134(6) 0.0258(7) 0.0265(7) -0.0058(6) 0.0025(5) -0.0056(5)
O23C 0.0162(7) 0.0313(8) 0.0313(7) -0.0093(6) 0.0063(6) -0.0047(6)
N23 0.0122(7) 0.0233(8) 0.0204(7) -0.0041(6) 0.0011(6) -0.0031(6)
N28 0.0134(7) 0.0212(8) 0.0163(7) 0.0004(6) 0.0038(6) 0.0000(6)
C21 0.0120(8) 0.0190(9) 0.0167(8) 0.0005(7) 0.0007(6) -0.0012(6)
C22 0.0114(8) 0.0205(9) 0.0181(8) -0.0012(7) -0.0019(6) -0.0007(6)
C24 0.0161(9) 0.0285(10) 0.0190(8) -0.0050(8) 0.0018(7) -0.0014(7)
C25 0.0179(9) 0.0383(12) 0.0170(8) -0.0012(8) -0.0001(7) -0.0013(8)
C26 0.0189(9) 0.0336(11) 0.0197(9) 0.0038(8) 0.0026(7) -0.0036(8)
C27 0.0182(9) 0.0260(10) 0.0196(9) 0.0036(8) -0.0027(7) -0.0015(7)
C29 0.0138(8) 0.0245(9) 0.0146(8) -0.0003(7) -0.0023(6) -0.0006(7)
C30 0.0152(8) 0.0213(9) 0.0155(8) -0.0005(7) -0.0026(7) -0.0020(7)
C32 0.0198(9) 0.0233(10) 0.0163(8) 0.0024(7) -0.0028(7) -0.0010(7)
C33 0.0279(10) 0.0225(10) 0.0250(9) 0.0029(8) 0.0039(8) -0.0014(8)
C34 0.0269(11) 0.0282(11) 0.0317(11) 0.0048(9) 0.0037(9) -0.0042(8)
C35 0.0293(11) 0.0332(12) 0.0283(10) 0.0051(9) 0.0108(8) -0.0034(9)
C36 0.0269(11) 0.0282(11) 0.0325(11) 0.0025(9) 0.0126(9) 0.0012(8)
C37 0.0179(9) 0.0259(10) 0.0171(8) 0.0015(7) 0.0001(7) -0.0011(7)
C38 0.0185(9) 0.0230(10) 0.0195(8) 0.0014(7) 0.0007(7) -0.0002(7)
C21A 0.0311(11) 0.0339(11) 0.0177(9) -0.0022(8) 0.0029(8) 0.0020(9)
C22A 0.0342(12) 0.0394(13) 0.0211(9) 0.0023(9) -0.0039(8) -0.0087(10)
C21B 0.0200(10) 0.0405(12) 0.0254(10) -0.0051(9) 0.0023(8) -0.0139(9)
C22B 0.0538(18) 0.067(2) 0.0618(19) 0.0378(17) -0.0243(15) -0.0356(16)
C23C 0.0129(8) 0.0240(9) 0.0201(8) -0.0015(7) -0.0019(7) -0.0013(7)
C25C 0.0136(9) 0.0278(10) 0.0267(10) -0.0014(8) 0.0001(7) -0.0071(7)
C27C 0.0230(10) 0.0296(11) 0.0398(12) -0.0080(9) -0.0012(9) -0.0066(8)
C26C 0.0161(9) 0.0345(11) 0.0315(10) -0.0012(9) -0.0013(8) -0.0021(8)
C28C 0.0281(11) 0.0374(12) 0.0299(11) 0.0062(9) -0.0033(9) -0.0091(9)

loop_
_atom_type_symbol
_atom_type_description
_atom_type_scat_dispersion_real
_atom_type_scat_dispersion_imag
_atom_type_scat_source
C C 0.0181 0.0091 'International Tables Vol C Tables 4.2.6.8 and 6.1.1.4'
H H 0.0000 0.0000 'International Tables Vol C Tables 4.2.6.8 and 6.1.1.4'
N N 0.0311 0.0180 'International Tables Vol C Tables 4.2.6.8 and 6.1.1.4'
O O 0.0492 0.0322 'International Tables Vol C Tables 4.2.6.8 and 6.1.1.4'
P P 0.2955 0.4335 'International Tables Vol C Tables 4.2.6.8 and 6.1.1.4'
S S 0.3331 0.5567 'International Tables Vol C Tables 4.2.6.8 and 6.1.1.4'

loop_
_geom_angle_atom_site_label_1
_geom_angle_atom_site_label_2
_geom_angle_atom_site_label_3
_geom_angle
_geom_angle_site_symmetry_1
_geom_angle_site_symmetry_3
_geom_angle_publ_flag
C13 S12 C11 91.81(10) . . ?
O1 P1 O1A 110.00(9) . . ?
O1 P1 O1E 126.2(4) . . ?
O1A P1 O1E 89.6(4) . . ?
O1 P1 O1B 112.43(12) . . ?
O1A P1 O1B 111.35(12) . . ?
O1 P1 C2 115.78(9) . . ?
O1A P1 C2 106.19(9) . . ?
O1E P1 C2 104.8(4) . . ?
O1B P1 C2 100.68(11) . . ?
C2A O1A P1 124.53(16) . . ?
C2B O1B P1 121.4(2) . . ?
C2E O1E P1 121.7(8) . . ?
C4C O5C C6C 119.57(16) . . ?
C4C N4 C5 118.14(17) . . ?
C4C N4 C3 124.67(16) . . ?
C5 N4 C3 117.14(16) . . ?
C10 N9 C2 120.43(16) . . ?
N9 C2 C3 110.67(15) . . ?
N9 C2 P1 110.29(13) . . ?
C3 C2 P1 113.17(13) . . ?
N4 C3 C8 108.19(16) . . ?
N4 C3 C2 109.81(15) . . ?
C8 C3 C2 115.10(16) . . ?
N4 C5 C6 111.21(17) . . ?
C5 C6 C7 110.74(17) . . ?
C6 C7 C8 109.84(18) . . ?
C7 C8 C3 112.76(17) . . ?
O10 C10 N9 122.81(18) . . ?
O10 C10 C11 120.93(18) . . ?
N9 C10 C11 116.25(17) . . ?
C19 C11 C10 131.3(2) . . ?
C19 C11 S12 111.69(16) . . ?
C10 C11 S12 116.76(15) . . ?
C18 C13 C14 125.6(2) . . ?
C18 C13 S12 111.49(16) . . ?
C14 C13 S12 122.85(18) . . ?
C13 C14 C15 108.8(2) . . ?
C16 C15 C14 110.9(2) . . ?
C15 C16 C17 111.0(2) . . ?
C18 C17 C16 110.2(2) . . ?
C13 C18 C19 113.28(19) . . ?
C13 C18 C17 122.1(2) . . ?
C19 C18 C17 124.6(2) . . ?
C11 C19 C18 111.7(2) . . ?
O1A C2A C3A 106.3(2) . . ?
O1B C2B C3B 111.6(3) . . ?
C3E C2E O1E 108.4(12) . . ?
O4C C4C O5C 124.39(19) . . ?
O4C C4C N4 123.76(19) . . ?
O5C C4C N4 111.85(17) . . ?
O5C C6C C8C 102.15(17) . . ?
O5C C6C C9C 110.43(18) . . ?
C8C C6C C9C 109.7(2) . . ?
O5C C6C C7C 109.86(18) . . ?
C8C C6C C7C 112.5(2) . . ?
C9C C6C C7C 111.8(2) . . ?
C32 S31 C30 91.90(9) . . ?
O20 P20 O20B 116.73(8) . . ?
O20 P20 O20A 113.92(8) . . ?
O20B P20 O20A 102.54(7) . . ?
O20 P20 C21 115.62(8) . . ?
O20B P20 C21 99.94(8) . . ?
O20A P20 C21 106.30(8) . . ?
C21A O20A P20 121.24(13) . . ?
C21B O20B P20 122.37(13) . . ?
C23C O24C C25C 119.00(15) . . ?
C23C N23 C24 124.00(16) . . ?
C23C N23 C22 118.02(15) . . ?
C24 N23 C22 117.09(15) . . ?
C29 N28 C21 121.41(15) . . ?
N28 C21 C22 109.59(14) . . ?
N28 C21 P20 109.67(12) . . ?
C22 C21 P20 113.95(13) . . ?
N23 C22 C27 109.39(15) . . ?
N23 C22 C21 108.79(15) . . ?
C27 C22 C21 114.72(15) . . ?
N23 C24 C25 110.65(17) . . ?
C24 C25 C26 111.65(16) . . ?
C27 C26 C25 110.33(16) . . ?
C26 C27 C22 112.41(16) . . ?
O29 C29 N28 123.64(17) . . ?
O29 C29 C30 120.94(18) . . ?
N28 C29 C30 115.42(16) . . ?
C38 C30 C29 130.59(18) . . ?
C38 C30 S31 111.21(14) . . ?
C29 C30 S31 117.99(14) . . ?
C37 C32 C33 125.33(18) . . ?
C37 C32 S31 111.64(15) . . ?
C33 C32 S31 123.01(15) . . ?
C32 C33 C34 109.48(17) . . ?
C35 C34 C33 110.89(18) . . ?
C34 C35 C36 111.22(18) . . ?
C37 C36 C35 111.01(18) . . ?
C32 C37 C38 112.68(17) . . ?
C32 C37 C36 121.96(18) . . ?
C38 C37 C36 125.36(18) . . ?
C30 C38 C37 112.54(18) . . ?
O20A C21A C22A 109.91(18) . . ?
O20B C21B C22B 108.62(19) . . ?
O23C C23C O24C 124.51(17) . . ?
O23C C23C N23 123.79(18) . . ?
O24C C23C N23 111.71(16) . . ?
O24C C25C C26C 111.12(17) . . ?
O24C C25C C28C 110.56(16) . . ?
C26C C25C C28C 112.36(18) . . ?
O24C C25C C27C 101.80(16) . . ?
C26C C25C C27C 110.36(17) . . ?
C28C C25C C27C 110.15(19) . . ?

loop_
_geom_bond_atom_site_label_1
_geom_bond_atom_site_label_2
_geom_bond_distance
_geom_bond_site_symmetry_2
_geom_bond_publ_flag
S12 C13 1.721(2) . ?
S12 C11 1.724(2) . ?
P1 O1 1.4677(17) . ?
P1 O1A 1.5664(18) . ?
P1 O1E 1.572(10) . ?
P1 O1B 1.603(3) . ?
P1 C2 1.829(2) . ?
O10 C10 1.235(2) . ?
O1A C2A 1.433(3) . ?
O1B C2B 1.458(4) . ?
O1E C2E 1.497(16) . ?
O4C C4C 1.218(3) . ?
O5C C4C 1.349(2) . ?
O5C C6C 1.477(2) . ?
N4 C4C 1.361(3) . ?
N4 C5 1.465(2) . ?
N4 C3 1.467(3) . ?
N9 C10 1.348(3) . ?
N9 C2 1.451(2) . ?
C2 C3 1.549(3) . ?
C3 C8 1.534(3) . ?
C5 C6 1.520(3) . ?
C6 C7 1.520(3) . ?
C7 C8 1.526(3) . ?
C10 C11 1.477(3) . ?
C11 C19 1.377(3) . ?
C13 C18 1.363(3) . ?
C13 C14 1.507(3) . ?
C14 C15 1.530(4) . ?
C15 C16 1.516(5) . ?
C16 C17 1.533(4) . ?
C17 C18 1.510(3) . ?
C18 C19 1.427(3) . ?
C2A C3A 1.513(4) . ?
C2B C3B 1.491(5) . ?
C2E C3E 1.448(15) . ?
C6C C8C 1.509(3) . ?
C6C C9C 1.516(4) . ?
C6C C7C 1.516(3) . ?
S31 C32 1.7205(19) . ?
S31 C30 1.726(2) . ?
P20 O20 1.4749(14) . ?
P20 O20B 1.5689(13) . ?
P20 O20A 1.5811(14) . ?
P20 C21 1.8280(19) . ?
O29 C29 1.235(2) . ?
O20A C21A 1.458(2) . ?
O20B C21B 1.459(2) . ?
O24C C23C 1.349(2) . ?
O24C C25C 1.475(2) . ?
O23C C23C 1.217(2) . ?
N23 C23C 1.367(2) . ?
N23 C24 1.467(2) . ?
N23 C22 1.472(2) . ?
N28 C29 1.349(3) . ?
N28 C21 1.456(2) . ?
C21 C22 1.550(2) . ?
C22 C27 1.528(3) . ?
C24 C25 1.529(3) . ?
C25 C26 1.531(3) . ?
C26 C27 1.527(3) . ?
C29 C30 1.478(3) . ?
C30 C38 1.374(3) . ?
C32 C37 1.366(3) . ?
C32 C33 1.504(3) . ?
C33 C34 1.531(3) . ?
C34 C35 1.526(3) . ?
C35 C36 1.530(3) . ?
C36 C37 1.511(3) . ?
C37 C38 1.423(3) . ?
C21A C22A 1.500(3) . ?
C21B C22B 1.484(4) . ?
C25C C26C 1.516(3) . ?
C25C C28C 1.521(3) . ?
C25C C27C 1.523(3) . ?

loop_
_geom_hbond_atom_site_label_D
_geom_hbond_atom_site_label_H
_geom_hbond_atom_site_label_A
_geom_hbond_distance_DH
_geom_hbond_distance_HA
_geom_hbond_distance_DA
_geom_hbond_angle_DHA
_geom_hbond_site_symmetry_A
_geom_hbond_publ_flag
N9 H9 O20 0.884(16) 2.114(18) 2.951(2) 158(2) . yes
N28 H28 O1 0.905(16) 2.024(18) 2.875(2) 156(2) . yes

loop_
_geom_torsion_atom_site_label_1
_geom_torsion_atom_site_label_2
_geom_torsion_atom_site_label_3
_geom_torsion_atom_site_label_4
_geom_torsion
_geom_torsion_site_symmetry_1
_geom_torsion_site_symmetry_2
_geom_torsion_site_symmetry_3
_geom_torsion_site_symmetry_4
_geom_torsion_publ_flag
O1 P1 O1A C2A 162.99(19) . . . . ?
O1E P1 O1A C2A 34.3(4) . . . . ?
O1B P1 O1A C2A 37.7(2) . . . . ?
C2 P1 O1A C2A -71.0(2) . . . . ?
O1 P1 O1B C2B -30.6(3) . . . . ?
O1A P1 O1B C2B 93.4(2) . . . . ?
C2 P1 O1B C2B -154.4(2) . . . . ?
O1 P1 O1E C2E -49.0(12) . . . . ?
O1A P1 O1E C2E 65.7(10) . . . . ?
C2 P1 O1E C2E 172.4(9) . . . . ?
C10 N9 C2 C3 -116.38(19) . . . . ?
C10 N9 C2 P1 117.62(17) . . . . ?
O1 P1 C2 N9 93.61(15) . . . . ?
O1A P1 C2 N9 -28.78(15) . . . . ?
O1E P1 C2 N9 -122.7(5) . . . . ?
O1B P1 C2 N9 -144.92(15) . . . . ?
O1 P1 C2 C3 -30.97(16) . . . . ?
O1A P1 C2 C3 -153.36(13) . . . . ?
O1E P1 C2 C3 112.7(5) . . . . ?
O1B P1 C2 C3 90.50(16) . . . . ?
C4C N4 C3 C8 129.50(19) . . . . ?
C5 N4 C3 C8 -53.2(2) . . . . ?
C4C N4 C3 C2 -104.1(2) . . . . ?
C5 N4 C3 C2 73.2(2) . . . . ?
N9 C2 C3 N4 63.40(19) . . . . ?
P1 C2 C3 N4 -172.23(12) . . . . ?
N9 C2 C3 C8 -174.25(16) . . . . ?
P1 C2 C3 C8 -49.9(2) . . . . ?
C4C N4 C5 C6 -128.2(2) . . . . ?
C3 N4 C5 C6 54.3(2) . . . . ?
N4 C5 C6 C7 -53.0(2) . . . . ?
C5 C6 C7 C8 55.0(2) . . . . ?
C6 C7 C8 C3 -56.5(2) . . . . ?
N4 C3 C8 C7 53.4(2) . . . . ?
C2 C3 C8 C7 -69.8(2) . . . . ?
C2 N9 C10 O10 -1.0(3) . . . . ?
C2 N9 C10 C11 177.50(16) . . . . ?
O10 C10 C11 C19 -174.1(2) . . . . ?
N9 C10 C11 C19 7.3(3) . . . . ?
O10 C10 C11 S12 12.0(3) . . . . ?
N9 C10 C11 S12 -166.54(14) . . . . ?
C13 S12 C11 C19 -2.07(16) . . . . ?
C13 S12 C11 C10 172.99(15) . . . . ?
C11 S12 C13 C18 2.12(17) . . . . ?
C11 S12 C13 C14 -175.43(18) . . . . ?
C18 C13 C14 C15 -13.8(3) . . . . ?
S12 C13 C14 C15 163.37(16) . . . . ?
C13 C14 C15 C16 46.9(2) . . . . ?
C14 C15 C16 C17 -66.2(3) . . . . ?
C15 C16 C17 C18 46.6(3) . . . . ?
C14 C13 C18 C19 175.82(19) . . . . ?
S12 C13 C18 C19 -1.7(2) . . . . ?
C14 C13 C18 C17 -3.0(4) . . . . ?
S12 C13 C18 C17 179.5(2) . . . . ?
C16 C17 C18 C13 -13.4(4) . . . . ?
C16 C17 C18 C19 168.0(2) . . . . ?
C10 C11 C19 C18 -172.6(2) . . . . ?
S12 C11 C19 C18 1.5(2) . . . . ?
C13 C18 C19 C11 0.1(3) . . . . ?
C17 C18 C19 C11 178.9(2) . . . . ?
P1 O1A C2A C3A 178.9(2) . . . . ?
P1 O1B C2B C3B -85.9(3) . . . . ?
P1 O1E C2E C3E 92.3(12) . . . . ?
C6C O5C C4C O4C -6.7(3) . . . . ?
C6C O5C C4C N4 173.90(17) . . . . ?
C5 N4 C4C O4C 5.4(3) . . . . ?
C3 N4 C4C O4C -177.28(19) . . . . ?
C5 N4 C4C O5C -175.18(17) . . . . ?
C3 N4 C4C O5C 2.1(3) . . . . ?
C4C O5C C6C C8C -173.6(2) . . . . ?
C4C O5C C6C C9C -57.0(3) . . . . ?
C4C O5C C6C C7C 66.8(3) . . . . ?
O20 P20 O20A C21A 33.18(17) . . . . ?
O20B P20 O20A C21A 160.24(15) . . . . ?
C21 P20 O20A C21A -95.32(16) . . . . ?
O20 P20 O20B C21B 51.63(18) . . . . ?
O20A P20 O20B C21B -73.61(17) . . . . ?
C21 P20 O20B C21B 177.06(16) . . . . ?
C29 N28 C21 C22 111.09(18) . . . . ?
C29 N28 C21 P20 -123.12(16) . . . . ?
O20 P20 C21 N28 -87.13(14) . . . . ?
O20B P20 C21 N28 146.68(12) . . . . ?
O20A P20 C21 N28 40.37(14) . . . . ?
O20 P20 C21 C22 36.13(15) . . . . ?
O20B P20 C21 C22 -90.06(13) . . . . ?
O20A P20 C21 C22 163.63(12) . . . . ?
C23C N23 C22 C27 -136.75(17) . . . . ?
C24 N23 C22 C27 53.6(2) . . . . ?
C23C N23 C22 C21 97.23(19) . . . . ?
C24 N23 C22 C21 -72.4(2) . . . . ?
N28 C21 C22 N23 -59.78(18) . . . . ?
P20 C21 C22 N23 176.92(11) . . . . ?
N28 C21 C22 C27 177.35(15) . . . . ?
P20 C21 C22 C27 54.05(19) . . . . ?
C23C N23 C24 C25 137.50(18) . . . . ?
C22 N23 C24 C25 -53.6(2) . . . . ?
N23 C24 C25 C26 51.9(2) . . . . ?
C24 C25 C26 C27 -53.7(2) . . . . ?
C25 C26 C27 C22 54.9(2) . . . . ?
N23 C22 C27 C26 -53.1(2) . . . . ?
C21 C22 C27 C26 69.5(2) . . . . ?
C21 N28 C29 O29 8.6(3) . . . . ?
C21 N28 C29 C30 -170.92(15) . . . . ?
O29 C29 C30 C38 -179.59(19) . . . . ?
N28 C29 C30 C38 0.0(3) . . . . ?
O29 C29 C30 S31 -5.3(2) . . . . ?
N28 C29 C30 S31 174.23(13) . . . . ?
C32 S31 C30 C38 1.04(15) . . . . ?
C32 S31 C30 C29 -174.30(14) . . . . ?
C30 S31 C32 C37 -1.15(15) . . . . ?
C30 S31 C32 C33 -179.73(17) . . . . ?
C37 C32 C33 C34 16.5(3) . . . . ?
S31 C32 C33 C34 -165.10(15) . . . . ?
C32 C33 C34 C35 -47.0(2) . . . . ?
C33 C34 C35 C36 64.5(2) . . . . ?
C34 C35 C36 C37 -46.0(3) . . . . ?
C33 C32 C37 C38 179.51(18) . . . . ?
S31 C32 C37 C38 1.0(2) . . . . ?
C33 C32 C37 C36 -0.4(3) . . . . ?
S31 C32 C37 C36 -178.99(16) . . . . ?
C35 C36 C37 C32 15.0(3) . . . . ?
C35 C36 C37 C38 -164.90(19) . . . . ?
C29 C30 C38 C37 173.90(18) . . . . ?
S31 C30 C38 C37 -0.7(2) . . . . ?
C32 C37 C38 C30 -0.2(2) . . . . ?
C36 C37 C38 C30 179.77(19) . . . . ?
P20 O20A C21A C22A 133.27(16) . . . . ?
P20 O20B C21B C22B -125.3(2) . . . . ?
C25C O24C C23C O23C -1.2(3) . . . . ?
C25C O24C C23C N23 179.11(16) . . . . ?
C24 N23 C23C O23C 173.15(18) . . . . ?
C22 N23 C23C O23C 4.3(3) . . . . ?
C24 N23 C23C O24C -7.2(3) . . . . ?
C22 N23 C23C O24C -176.02(15) . . . . ?
C23C O24C C25C C26C 62.5(2) . . . . ?
C23C O24C C25C C28C -63.0(2) . . . . ?
C23C O24C C25C C27C -179.98(17) . . . . ?
